data_7109474
loop_
_publ_author_name
'Thomas D. Roberts'
'Marc A. Little'
'Floriana Tuna'
'Colin A. Kilner'
'Malcolm A. Halcrow'

_publ_section_title
;
 Isostructural Salts of the Same Complex Showing Contrasting Thermal
 Spin-Crossover Mediated by Multiple Phase Changes
;
_journal_name_full Chem.Commun.
_journal_page_first 6280
_journal_paper_doi 10.1039/c3cc43613f
_journal_volume 49
_journal_year 2013
_chemical_formula_moiety 'C26 H26 Fe N10, 2[ClO4], 0.83 [C H3 N O2], 0.33 [C4 H10 O]'
_chemical_formula_sum 'C28.17 H31.83 Cl2 Fe N10.83 O10'
_chemical_formula_weight 808.89
_chemical_name_systematic
; 
Bis[2,6-bis(5-methylpyrazol-3-yl)pyridine]iron(II) diperchlorate 
nitromethane (1/0.83) diethyl ether (0.33) solvate
;
_space_group_IT_number 2
_symmetry_cell_setting triclinic
_symmetry_space_group_name_Hall '-P 1'
_symmetry_space_group_name_H-M 'P -1'
_atom_sites_solution_hydrogens geom
_atom_sites_solution_primary direct
_atom_sites_solution_secondary difmap
_audit_creation_method SHELXL-97
_cell_angle_alpha 86.131(2)
_cell_angle_beta 75.642(2)
_cell_angle_gamma 81.923(2)
_cell_formula_units_Z 6
_cell_length_a 13.1968(7)
_cell_length_b 20.4571(12)
_cell_length_c 20.6896(12)
_cell_measurement_reflns_used 108015
_cell_measurement_temperature 150(2)
_cell_measurement_theta_max 26.38
_cell_measurement_theta_min 1.02
_cell_volume 5354.3(5)
_computing_cell_refinement 'APEX 2 software, Bruker Nonius 2004'
_computing_data_collection 'APEX 2 software, Bruker Nonius 2004'
_computing_data_reduction 'SAINT, Bruker Nonius 2004'
_computing_molecular_graphics 'XSEED (Barbour, 2001)'
_computing_publication_material 'local program'
_computing_structure_refinement 'SHELXL-97 (Sheldrick, 1997)'
_computing_structure_solution 'SHELXS-97 (Sheldrick, 1990)'
_diffrn_ambient_temperature 150(2)
_diffrn_detector_area_resol_mean '120 microns'
_diffrn_measured_fraction_theta_full 0.982
_diffrn_measured_fraction_theta_max 0.982
_diffrn_measurement_device_type 'Bruker X8 Apex diffractometer'
_diffrn_measurement_method 'Rotation images'
_diffrn_radiation_monochromator graphite
_diffrn_radiation_source 'rotating anode'
_diffrn_radiation_type MoK\a
_diffrn_radiation_wavelength 0.71073
_diffrn_reflns_av_R_equivalents 0.0408
_diffrn_reflns_av_sigmaI/netI 0.0347
_diffrn_reflns_limit_h_max 16
_diffrn_reflns_limit_h_min -16
_diffrn_reflns_limit_k_max 24
_diffrn_reflns_limit_k_min -25
_diffrn_reflns_limit_l_max 25
_diffrn_reflns_limit_l_min -25
_diffrn_reflns_number 108015
_diffrn_reflns_theta_full 26.38
_diffrn_reflns_theta_max 26.38
_diffrn_reflns_theta_min 1.02
_diffrn_standards_decay_% 0
_diffrn_standards_interval_count 0
_diffrn_standards_interval_time 0
_diffrn_standards_number 0
_exptl_absorpt_coefficient_mu 0.642
_exptl_absorpt_correction_T_max 0.884
_exptl_absorpt_correction_T_min 0.793
_exptl_absorpt_correction_type multi-scan
_exptl_absorpt_process_details
;
Sheldrick, G. M. (2002). SADABS v. 2.03. University of 
G/ottingen, Germany.
;
_exptl_crystal_colour orange
_exptl_crystal_density_diffrn 1.505
_exptl_crystal_density_method 'not measured'
_exptl_crystal_description fragment
_exptl_crystal_F_000 2500
_exptl_crystal_size_max 0.37
_exptl_crystal_size_mid 0.28
_exptl_crystal_size_min 0.13
_refine_diff_density_max 2.683
_refine_diff_density_min -1.084
_refine_diff_density_rms 0.115
_refine_ls_extinction_method none
_refine_ls_goodness_of_fit_ref 1.063
_refine_ls_hydrogen_treatment constr
_refine_ls_matrix_type full
_refine_ls_number_parameters 1430
_refine_ls_number_reflns 21517
_refine_ls_number_restraints 40
_refine_ls_restrained_S_all 1.088
_refine_ls_R_factor_all 0.0948
_refine_ls_R_factor_gt 0.0781
_refine_ls_shift/su_max 0.001
_refine_ls_shift/su_mean 0.000
_refine_ls_structure_factor_coef Fsqd
_refine_ls_weighting_details 'calc w=1/[\s^2^(Fo^2^)+(0.1226P)^2^+17.2359P] where P=(Fo^2^+2Fc^2^)/3'
_refine_ls_weighting_scheme calc
_refine_ls_wR_factor_gt 0.2227
_refine_ls_wR_factor_ref 0.2363
_reflns_number_gt 17306
_reflns_number_total 21517
_reflns_threshold_expression >2sigma(I)
_cod_data_source_file c3cc43613f_2-1.cif
_cod_data_source_block tr11b
_cod_depositor_comments
;
The following automatic conversions were performed:

'_symmetry_cell_setting' value 'triclinic ' changed to 'triclinic'
according to the built-in table from CIF Core dictionary named
'cif_core.dic' version 2.4.1 from 2010-06-29.

Automatic conversion script
Id: cif_fix_values 1891 2012-01-12 08:04:46Z andrius 
;
_cod_database_code 7109474

loop_
_symmetry_equiv_pos_as_xyz
'x, y, z'
'-x, -y, -z'

loop_
_atom_site_label
_atom_site_type_symbol
_atom_site_fract_x
_atom_site_fract_y
_atom_site_fract_z
_atom_site_U_iso_or_equiv
_atom_site_adp_type
_atom_site_occupancy
_atom_site_symmetry_multiplicity
_atom_site_calc_flag
_atom_site_refinement_flags
_atom_site_disorder_assembly
_atom_site_disorder_group
Fe1A Fe 0.13207(5) 0.32066(3) 0.29114(3) 0.02137(15) Uani 1 1 d . . .
N2A N 0.1189(3) 0.41367(17) 0.30837(18) 0.0248(7) Uani 1 1 d . . .
C3A C 0.0228(4) 0.4464(2) 0.3360(2) 0.0317(10) Uani 1 1 d . . .
C4A C 0.0100(4) 0.5134(2) 0.3478(3) 0.0426(12) Uani 1 1 d . . .
H4A H -0.0579 0.5364 0.3656 0.051 Uiso 1 1 calc R . .
C5A C 0.0986(5) 0.5457(2) 0.3329(3) 0.0432(12) Uani 1 1 d . . .
H5A H 0.0917 0.5913 0.3414 0.052 Uiso 1 1 calc R . .
C6A C 0.1970(4) 0.5124(2) 0.3056(2) 0.0355(11) Uani 1 1 d . . .
H6A H 0.2580 0.5345 0.2958 0.043 Uiso 1 1 calc R . .
C7A C 0.2049(3) 0.4458(2) 0.2930(2) 0.0259(9) Uani 1 1 d . . .
C8A C -0.0577(4) 0.4016(2) 0.3510(2) 0.0323(10) Uani 1 1 d . . .
N9A N -0.0207(3) 0.33887(18) 0.33383(18) 0.0268(8) Uani 1 1 d . . .
N10A N -0.1056(3) 0.3054(2) 0.35214(19) 0.0303(8) Uani 1 1 d . . .
H10A H -0.1036 0.2631 0.3461 0.036 Uiso 1 1 calc R . .
C11A C -0.1944(4) 0.3456(3) 0.3809(3) 0.0368(11) Uani 1 1 d . . .
C12A C -0.1660(4) 0.4076(3) 0.3806(3) 0.0388(11) Uani 1 1 d . . .
H12A H -0.2106 0.4466 0.3970 0.047 Uiso 1 1 calc R . .
C13A C -0.2986(4) 0.3209(3) 0.4051(3) 0.0464(13) Uani 1 1 d . . .
H13A H -0.3490 0.3549 0.4312 0.070 Uiso 1 1 calc R . .
H13B H -0.2911 0.2809 0.4333 0.070 Uiso 1 1 calc R . .
H13C H -0.3242 0.3107 0.3669 0.070 Uiso 1 1 calc R . .
C14A C 0.2992(3) 0.4011(2) 0.2619(2) 0.0255(9) Uani 1 1 d . . .
N15A N 0.2804(3) 0.33894(17) 0.25636(17) 0.0244(7) Uani 1 1 d . . .
N16A N 0.3744(3) 0.30651(18) 0.22577(18) 0.0255(7) Uani 1 1 d . . .
H16A H 0.3844 0.2646 0.2156 0.031 Uiso 1 1 calc R . .
C17A C 0.4517(4) 0.3462(2) 0.2125(2) 0.0283(9) Uani 1 1 d . . .
C18A C 0.4052(4) 0.4079(2) 0.2346(2) 0.0312(10) Uani 1 1 d . . .
H18A H 0.4382 0.4467 0.2318 0.037 Uiso 1 1 calc R . .
C19A C 0.5639(4) 0.3213(3) 0.1806(3) 0.0399(11) Uani 1 1 d . . .
H19A H 0.5670 0.2792 0.1598 0.060 Uiso 1 1 calc R . .
H19B H 0.6048 0.3148 0.2147 0.060 Uiso 1 1 calc R . .
H19C H 0.5935 0.3536 0.1465 0.060 Uiso 1 1 calc R . .
N20A N 0.1398(3) 0.22808(17) 0.27453(18) 0.0258(7) Uani 1 1 d . . .
C21A C 0.1225(4) 0.2099(2) 0.2167(2) 0.0316(10) Uani 1 1 d . . .
C22A C 0.1229(4) 0.1437(3) 0.2048(3) 0.0420(12) Uani 1 1 d . . .
H22A H 0.1093 0.1312 0.1647 0.050 Uiso 1 1 calc R . .
C23A C 0.1434(5) 0.0964(3) 0.2525(3) 0.0457(13) Uani 1 1 d . . .
H23A H 0.1448 0.0510 0.2450 0.055 Uiso 1 1 calc R . .
C24A C 0.1622(4) 0.1155(2) 0.3117(3) 0.0400(12) Uani 1 1 d . . .
H24A H 0.1768 0.0833 0.3446 0.048 Uiso 1 1 calc R . .
C25A C 0.1591(4) 0.1821(2) 0.3216(2) 0.0299(9) Uani 1 1 d . . .
C26A C 0.1052(4) 0.2675(2) 0.1734(2) 0.0299(9) Uani 1 1 d . . .
N27A N 0.1085(3) 0.32541(18) 0.20019(18) 0.0266(8) Uani 1 1 d . . .
N28A N 0.0968(3) 0.3723(2) 0.15238(19) 0.0296(8) Uani 1 1 d . . .
H28A H 0.0963 0.4148 0.1570 0.035 Uiso 1 1 calc R . .
C29A C 0.0861(4) 0.3460(3) 0.0969(2) 0.0348(10) Uani 1 1 d . . .
C30A C 0.0909(4) 0.2785(3) 0.1086(2) 0.0353(11) Uani 1 1 d . . .
H30A H 0.0856 0.2464 0.0790 0.042 Uiso 1 1 calc R . .
C31A C 0.0726(5) 0.3893(3) 0.0368(3) 0.0450(13) Uani 1 1 d . . .
H31A H 0.0504 0.4352 0.0502 0.068 Uiso 1 1 calc R . .
H31B H 0.0189 0.3743 0.0180 0.068 Uiso 1 1 calc R . .
H31C H 0.1398 0.3867 0.0030 0.068 Uiso 1 1 calc R . .
C32A C 0.1717(3) 0.2131(2) 0.3796(2) 0.0281(9) Uani 1 1 d . . .
N33A N 0.1614(3) 0.27947(18) 0.37459(18) 0.0263(8) Uani 1 1 d . . .
N34A N 0.1728(3) 0.2993(2) 0.43278(19) 0.0304(8) Uani 1 1 d . . .
H34A H 0.1699 0.3409 0.4423 0.036 Uiso 1 1 calc R . .
C35A C 0.1894(4) 0.2475(3) 0.4749(2) 0.0354(11) Uani 1 1 d . . .
C36A C 0.1894(4) 0.1910(2) 0.4419(2) 0.0344(10) Uani 1 1 d . . .
H36A H 0.1994 0.1466 0.4581 0.041 Uiso 1 1 calc R . .
C37A C 0.2006(5) 0.2581(3) 0.5436(3) 0.0485(14) Uani 1 1 d . . .
H37A H 0.2070 0.3047 0.5477 0.073 Uiso 1 1 calc R . .
H37B H 0.2637 0.2306 0.5513 0.073 Uiso 1 1 calc R . .
H37C H 0.1383 0.2461 0.5766 0.073 Uiso 1 1 calc R . .
Fe1B Fe 0.79908(5) 0.28273(3) 0.97366(3) 0.02904(17) Uani 1 1 d . . .
N2B N 0.8160(3) 0.1901(2) 1.01193(19) 0.0347(9) Uani 1 1 d . . .
C3B C 0.7298(4) 0.1623(3) 1.0433(2) 0.0383(11) Uani 1 1 d . . .
C4B C 0.7386(5) 0.0984(3) 1.0712(3) 0.0473(14) Uani 1 1 d . . .
H4B H 0.6776 0.0787 1.0934 0.057 Uiso 1 1 calc R . .
C5B C 0.8383(5) 0.0645(3) 1.0656(3) 0.0521(15) Uani 1 1 d . . .
H5B H 0.8461 0.0208 1.0839 0.062 Uiso 1 1 calc R . .
C6B C 0.9278(5) 0.0935(3) 1.0336(3) 0.0462(13) Uani 1 1 d . . .
H6B H 0.9965 0.0702 1.0301 0.055 Uiso 1 1 calc R . .
C7B C 0.9136(4) 0.1576(2) 1.0069(2) 0.0365(11) Uani 1 1 d . . .
C8B C 0.6331(4) 0.2055(3) 1.0412(2) 0.0406(12) Uani 1 1 d . . .
N9B N 0.6469(3) 0.2646(2) 1.0103(2) 0.0372(9) Uani 1 1 d . . .
N10B N 0.5493(3) 0.2965(3) 1.0125(2) 0.0486(12) Uani 1 1 d . . .
H10B H 0.5366 0.3368 0.9960 0.058 Uiso 1 1 calc R . .
C11B C 0.4737(5) 0.2590(4) 1.0432(3) 0.0614(19) Uani 1 1 d . . .
C12B C 0.5232(5) 0.2014(4) 1.0635(3) 0.0604(19) Uani 1 1 d . . .
H12B H 0.4908 0.1656 1.0877 0.072 Uiso 1 1 calc R . .
C13B C 0.3584(5) 0.2846(6) 1.0522(4) 0.089(3) Uani 1 1 d . . .
H13D H 0.3179 0.2473 1.0558 0.134 Uiso 1 1 calc R . .
H13E H 0.3486 0.3132 1.0137 0.134 Uiso 1 1 calc R . .
H13F H 0.3336 0.3098 1.0930 0.134 Uiso 1 1 calc R . .
C14B C 0.9949(4) 0.1969(3) 0.9702(2) 0.0399(12) Uani 1 1 d . . .
N15B N 0.9584(4) 0.2571(2) 0.9493(2) 0.0440(11) Uani 1 1 d . . .
N16B N 1.0441(5) 0.2846(3) 0.9158(2) 0.0552(14) Uani 1 1 d . . .
H16B H 1.0421 0.3244 0.8967 0.066 Uiso 1 1 calc R . .
C17B C 1.1338(6) 0.2431(4) 0.9155(3) 0.063(2) Uani 1 1 d . . .
C18B C 1.1052(5) 0.1856(3) 0.9504(3) 0.0506(14) Uani 1 1 d . . .
H18B H 1.1502 0.1473 0.9589 0.061 Uiso 1 1 calc R . .
C19B C 1.2416(6) 0.2610(5) 0.8814(4) 0.083(3) Uani 1 1 d . . .
H19D H 1.2604 0.2474 0.8350 0.124 Uiso 1 1 calc R . .
H19E H 1.2934 0.2384 0.9048 0.124 Uiso 1 1 calc R . .
H19F H 1.2410 0.3089 0.8824 0.124 Uiso 1 1 calc R . .
N20B N 0.7593(3) 0.37562(18) 0.94342(19) 0.0284(8) Uani 1 1 d . . .
C21B C 0.7448(4) 0.4253(2) 0.9857(2) 0.0302(9) Uani 1 1 d . . .
C22B C 0.7024(4) 0.4888(2) 0.9702(3) 0.0403(12) Uani 1 1 d . . .
H22B H 0.6923 0.5236 1.0004 0.048 Uiso 1 1 calc R . .
C23B C 0.6755(5) 0.4998(3) 0.9097(3) 0.0490(14) Uani 1 1 d . . .
H23B H 0.6459 0.5427 0.8980 0.059 Uiso 1 1 calc R . .
C24B C 0.6909(5) 0.4496(3) 0.8662(3) 0.0429(12) Uani 1 1 d . . .
H24B H 0.6729 0.4575 0.8245 0.052 Uiso 1 1 calc R . .
C25B C 0.7334(4) 0.3866(2) 0.8842(2) 0.0311(10) Uani 1 1 d . . .
C26B C 0.7731(4) 0.4022(2) 1.0479(2) 0.0305(9) Uani 1 1 d . . .
N27B N 0.8002(3) 0.33644(19) 1.05356(19) 0.0317(8) Uani 1 1 d . . .
N28B N 0.8219(3) 0.3262(2) 1.1140(2) 0.0390(10) Uani 1 1 d . . .
H28B H 0.8421 0.2871 1.1303 0.047 Uiso 1 1 calc R . .
C29B C 0.8093(4) 0.3833(3) 1.1468(3) 0.0417(12) Uani 1 1 d . . .
C30B C 0.7780(4) 0.4336(3) 1.1053(2) 0.0363(11) Uani 1 1 d . . .
H30B H 0.7631 0.4795 1.1137 0.044 Uiso 1 1 calc R . .
C31B C 0.8252(5) 0.3837(4) 1.2156(3) 0.0544(15) Uani 1 1 d . . .
H31D H 0.7594 0.3769 1.2482 0.082 Uiso 1 1 calc R . .
H31E H 0.8458 0.4264 1.2227 0.082 Uiso 1 1 calc R . .
H31F H 0.8808 0.3482 1.2212 0.082 Uiso 1 1 calc R . .
C32B C 0.7540(4) 0.3266(2) 0.8465(2) 0.0326(10) Uani 1 1 d . . .
N33B N 0.7881(3) 0.2716(2) 0.8791(2) 0.0342(9) Uani 1 1 d . . .
N34B N 0.8060(4) 0.2223(2) 0.8367(2) 0.0448(11) Uani 1 1 d . . .
H34B H 0.8284 0.1811 0.8460 0.054 Uiso 1 1 calc R . .
C35B C 0.7853(4) 0.2441(3) 0.7780(3) 0.0470(14) Uani 1 1 d . . .
C36B C 0.7510(4) 0.3104(3) 0.7825(3) 0.0462(13) Uani 1 1 d . . .
H36B H 0.7296 0.3394 0.7491 0.055 Uiso 1 1 calc R . .
C37B C 0.8025(5) 0.1988(4) 0.7206(3) 0.068(2) Uani 1 1 d . . .
H37D H 0.8304 0.1543 0.7336 0.102 Uiso 1 1 calc R . .
H37E H 0.8529 0.2154 0.6819 0.102 Uiso 1 1 calc R . .
H37F H 0.7353 0.1974 0.7089 0.102 Uiso 1 1 calc R . .
Fe1C Fe 0.50447(5) 0.24081(3) 0.63248(3) 0.02355(15) Uani 1 1 d . . .
N2C N 0.4651(3) 0.33964(18) 0.65045(18) 0.0276(8) Uani 1 1 d . . .
C3C C 0.3633(4) 0.3640(2) 0.6765(2) 0.0306(10) Uani 1 1 d . . .
C4C C 0.3342(4) 0.4305(3) 0.6898(3) 0.0429(12) Uani 1 1 d . . .
H4C H 0.2627 0.4471 0.7084 0.051 Uiso 1 1 calc R . .
C5C C 0.4116(5) 0.4720(3) 0.6752(3) 0.0509(15) Uani 1 1 d . . .
H5C H 0.3931 0.5177 0.6839 0.061 Uiso 1 1 calc R . .
C6C C 0.5152(5) 0.4477(3) 0.6480(3) 0.0465(13) Uani 1 1 d . . .
H6C H 0.5684 0.4762 0.6378 0.056 Uiso 1 1 calc R . .
C7C C 0.5403(4) 0.3802(2) 0.6359(2) 0.0321(10) Uani 1 1 d . . .
C8C C 0.2942(4) 0.3121(2) 0.6890(2) 0.0326(10) Uani 1 1 d . . .
N9C N 0.3415(3) 0.25089(19) 0.6754(2) 0.0320(8) Uani 1 1 d . . .
N10C N 0.2628(4) 0.2120(2) 0.6937(2) 0.0406(10) Uani 1 1 d . . .
H10C H 0.2719 0.1688 0.6903 0.049 Uiso 1 1 calc R . .
C11C C 0.1687(4) 0.2483(3) 0.7177(3) 0.0454(13) Uani 1 1 d . . .
C12C C 0.1853(4) 0.3126(3) 0.7151(3) 0.0428(12) Uani 1 1 d . . .
H12C H 0.1341 0.3498 0.7281 0.051 Uiso 1 1 calc R . .
C13C C 0.0699(5) 0.2158(4) 0.7420(4) 0.070(2) Uani 1 1 d . . .
H13G H 0.0700 0.1811 0.7115 0.106 Uiso 1 1 calc R . .
H13H H 0.0080 0.2488 0.7434 0.106 Uiso 1 1 calc R . .
H13I H 0.0673 0.1963 0.7868 0.106 Uiso 1 1 calc R . .
C14C C 0.6437(4) 0.3455(2) 0.6065(2) 0.0312(10) Uani 1 1 d . . .
N15C N 0.6482(3) 0.2797(2) 0.6005(2) 0.0327(9) Uani 1 1 d . . .
N16C N 0.7499(3) 0.2596(2) 0.5698(2) 0.0414(10) Uani 1 1 d . . .
H16C H 0.7749 0.2184 0.5597 0.050 Uiso 1 1 calc R . .
C17C C 0.8088(4) 0.3103(3) 0.5562(3) 0.0452(13) Uani 1 1 d . . .
C18C C 0.7428(4) 0.3665(3) 0.5791(3) 0.0437(13) Uani 1 1 d . . .
H18C H 0.7605 0.4102 0.5770 0.052 Uiso 1 1 calc R . .
C19C C 0.9232(4) 0.3008(4) 0.5217(3) 0.0634(19) Uani 1 1 d . . .
H19G H 0.9415 0.3405 0.4945 0.095 Uiso 1 1 calc R . .
H19H H 0.9379 0.2628 0.4929 0.095 Uiso 1 1 calc R . .
H19I H 0.9653 0.2928 0.5550 0.095 Uiso 1 1 calc R . .
N20C N 0.5481(3) 0.1424(2) 0.6118(2) 0.0344(9) Uani 1 1 d . . .
C21C C 0.5512(4) 0.1213(3) 0.5511(2) 0.0406(12) Uani 1 1 d . . .
C22C C 0.5801(6) 0.0552(3) 0.5357(3) 0.0556(16) Uani 1 1 d . . .
H22C H 0.5828 0.0410 0.4924 0.067 Uiso 1 1 calc R . .
C23C C 0.6047(6) 0.0102(3) 0.5845(3) 0.0616(18) Uani 1 1 d . . .
H23C H 0.6243 -0.0353 0.5749 0.074 Uiso 1 1 calc R . .
C24C C 0.6007(5) 0.0321(3) 0.6478(3) 0.0519(15) Uani 1 1 d . . .
H24C H 0.6168 0.0021 0.6820 0.062 Uiso 1 1 calc R . .
C25C C 0.5724(4) 0.0993(3) 0.6593(2) 0.0373(11) Uani 1 1 d . . .
C26C C 0.5196(4) 0.1748(3) 0.5069(2) 0.0419(12) Uani 1 1 d . . .
N27C N 0.4930(3) 0.2350(2) 0.5338(2) 0.0361(9) Uani 1 1 d . . .
N28C N 0.4670(3) 0.2752(3) 0.4842(2) 0.0529(13) Uani 1 1 d . . .
H28C H 0.4468 0.3179 0.4878 0.064 Uiso 1 1 calc R . .
C29C C 0.4757(5) 0.2418(4) 0.4283(3) 0.064(2) Uani 1 1 d . . .
C30C C 0.5098(6) 0.1769(4) 0.4406(3) 0.0599(18) Uani 1 1 d . . .
H30C H 0.5237 0.1414 0.4111 0.072 Uiso 1 1 calc R . .
C31C C 0.4516(6) 0.2779(6) 0.3664(4) 0.094(3) Uani 1 1 d . . .
H31G H 0.5127 0.2696 0.3285 0.141 Uiso 1 1 calc R . .
H31H H 0.4361 0.3254 0.3739 0.141 Uiso 1 1 calc R . .
H31I H 0.3904 0.2620 0.3567 0.141 Uiso 1 1 calc R . .
C32C C 0.5645(4) 0.1309(3) 0.7218(3) 0.0404(12) Uani 1 1 d . . .
N33C N 0.5347(3) 0.1968(2) 0.7215(2) 0.0400(10) Uani 1 1 d . . .
N34C N 0.5309(4) 0.2135(3) 0.7846(2) 0.0573(15) Uani 1 1 d . . .
H34C H 0.5127 0.2540 0.7990 0.069 Uiso 1 1 calc R . .
C35C C 0.5585(5) 0.1604(5) 0.8230(3) 0.066(2) Uani 1 1 d . . .
C36C C 0.5794(5) 0.1068(4) 0.7845(3) 0.0582(17) Uani 1 1 d . . .
H36C H 0.5997 0.0624 0.7972 0.070 Uiso 1 1 calc R . .
C37C C 0.5560(7) 0.1685(6) 0.8950(3) 0.099(3) Uani 1 1 d . . .
H37G H 0.4936 0.1515 0.9235 0.149 Uiso 1 1 calc R . .
H37H H 0.5532 0.2155 0.9032 0.149 Uiso 1 1 calc R . .
H37I H 0.6197 0.1440 0.9054 0.149 Uiso 1 1 calc R . .
Cl38 Cl 0.46234(11) 0.12472(6) 0.23734(6) 0.0426(3) Uani 1 1 d . . .
O39 O 0.4285(5) 0.1165(2) 0.3084(2) 0.0670(13) Uani 1 1 d . . .
O40 O 0.3828(3) 0.16942(17) 0.2136(2) 0.0440(9) Uani 1 1 d . . .
O41 O 0.4735(4) 0.0633(2) 0.2063(2) 0.0697(14) Uani 1 1 d . . .
O42 O 0.5595(4) 0.1527(3) 0.2197(3) 0.0739(14) Uani 1 1 d . . .
Cl43 Cl -0.12767(12) 0.13078(7) 0.41728(8) 0.0504(3) Uani 1 1 d . . .
O44 O -0.2013(5) 0.1749(3) 0.4605(3) 0.0934(19) Uani 1 1 d . . .
O45 O -0.1705(5) 0.0744(3) 0.4059(3) 0.0781(16) Uani 1 1 d . . .
O46 O -0.0901(4) 0.1652(2) 0.3527(2) 0.0611(12) Uani 1 1 d . . .
O47 O -0.0378(4) 0.1099(3) 0.4447(2) 0.0704(13) Uani 1 1 d . . .
Cl48 Cl -0.00297(11) 0.55358(7) 0.16712(7) 0.0488(3) Uani 1 1 d . . .
O49 O -0.0146(7) 0.5578(4) 0.1011(3) 0.121(3) Uani 1 1 d . . .
O50 O 0.0858(4) 0.5053(2) 0.1709(3) 0.0762(16) Uani 1 1 d . . .
O51 O 0.0196(4) 0.6158(2) 0.1848(3) 0.0780(16) Uani 1 1 d . . .
O52 O -0.0929(4) 0.5349(3) 0.2131(3) 0.0793(16) Uani 1 1 d . . .
Cl53 Cl 0.43725(13) 0.39541(9) 0.86818(10) 0.0672(5) Uani 1 1 d . . .
O54 O 0.4720(9) 0.3309(7) 0.8497(9) 0.291(10) Uani 1 1 d . . .
O55 O 0.3273(4) 0.4042(3) 0.8860(4) 0.095(2) Uani 1 1 d . . .
O56 O 0.4751(8) 0.4458(7) 0.8284(5) 0.232(8) Uani 1 1 d . . .
O57 O 0.4725(5) 0.3992(4) 0.9287(3) 0.114(2) Uani 1 1 d . . .
Cl58A Cl 0.9427(6) 0.0472(3) 0.8399(2) 0.0459(10) Uani 0.64 1 d PD A 1
O59A O 1.0249(6) 0.0698(4) 0.8616(4) 0.076(2) Uiso 0.64 1 d PD A 1
O60A O 0.8469(6) 0.0851(4) 0.8730(4) 0.077(2) Uiso 0.64 1 d PD A 1
O61A O 0.9399(7) -0.0194(4) 0.8636(4) 0.067(2) Uiso 0.64 1 d PD A 1
O62A O 0.9614(8) 0.0501(5) 0.7712(4) 0.088(3) Uiso 0.64 1 d PD A 1
Cl58B Cl 0.9206(12) 0.0445(6) 0.8429(7) 0.081(5) Uani 0.36 1 d PD B 2
O59B O 0.8413(13) 0.0608(9) 0.8065(9) 0.107(6) Uiso 0.36 1 d PD B 2
O60B O 0.9298(12) 0.1028(6) 0.8692(7) 0.081(4) Uiso 0.36 1 d PD B 2
O61B O 0.8902(13) -0.0083(6) 0.8851(7) 0.073(4) Uiso 0.36 1 d PD B 2
O62B O 1.0140(15) 0.0246(12) 0.7945(11) 0.169(11) Uiso 0.36 1 d PD B 2
Cl63A Cl 0.1657(2) 0.45360(13) 0.50076(14) 0.0543(6) Uani 0.56 1 d PD C 1
O64A O 0.2247(6) 0.4427(4) 0.5501(4) 0.059(2) Uiso 0.56 1 d PD C 1
O65A O 0.1186(6) 0.5209(4) 0.5012(4) 0.060(2) Uiso 0.56 1 d PD C 1
O66A O 0.0937(6) 0.4223(4) 0.4914(4) 0.061(2) Uiso 0.56 1 d PD C 1
O67A O 0.2358(8) 0.4373(5) 0.4380(4) 0.085(3) Uiso 0.56 1 d PD C 1
Cl63B Cl 0.3666(3) 0.44866(14) 0.48512(19) 0.0513(8) Uani 0.44 1 d PD D 2
O64B O 0.4562(7) 0.4182(5) 0.4895(5) 0.058(2) Uiso 0.44 1 d PD D 2
O65B O 0.3731(9) 0.5108(5) 0.5098(5) 0.067(3) Uiso 0.44 1 d PD D 2
O66B O 0.3108(10) 0.4601(6) 0.4371(6) 0.087(4) Uiso 0.44 1 d PD D 2
O67B O 0.3123(12) 0.4035(7) 0.5333(7) 0.115(5) Uiso 0.44 1 d PD D 2
C68 C 0.9712(7) 0.0417(4) 0.5973(5) 0.087(3) Uani 1 1 d . . .
H68A H 1.0397 0.0362 0.5648 0.130 Uiso 1 1 calc R . .
H68B H 0.9258 0.0117 0.5872 0.130 Uiso 1 1 calc R . .
H68C H 0.9815 0.0314 0.6423 0.130 Uiso 1 1 calc R . .
N69 N 0.9237(6) 0.1071(3) 0.5935(4) 0.0794(18) Uani 1 1 d . . .
O70 O 0.9822(6) 0.1509(3) 0.5871(3) 0.100(2) Uani 1 1 d . . .
O71 O 0.8253(5) 0.1159(3) 0.5969(3) 0.0828(16) Uani 1 1 d . . .
C72 C 0.8046(7) 0.1159(3) 1.2449(4) 0.068(2) Uani 1 1 d . . .
H72D H 0.7511 0.0991 1.2274 0.102 Uiso 1 1 calc R . .
H72E H 0.7836 0.1146 1.2938 0.102 Uiso 1 1 calc R . .
H72F H 0.8726 0.0884 1.2299 0.102 Uiso 1 1 calc R . .
N73 N 0.8146(5) 0.1845(3) 1.2203(3) 0.0562(13) Uani 1 1 d . . .
O74 O 0.7587(5) 0.2292(3) 1.2545(3) 0.0802(15) Uani 1 1 d . . .
O75 O 0.8752(4) 0.1937(2) 1.1653(3) 0.0672(13) Uani 1 1 d . . .
C76 C 0.6519(8) -0.0362(5) 0.9101(5) 0.0319(19) Uiso 0.50 1 d P . .
H76A H 0.6850 -0.0702 0.8775 0.048 Uiso 0.50 1 calc PR . .
H76B H 0.6887 0.0030 0.8990 0.048 Uiso 0.50 1 calc PR . .
H76C H 0.5778 -0.0242 0.9089 0.048 Uiso 0.50 1 calc PR . .
N77 N 0.6580(8) -0.0617(5) 0.9765(5) 0.047(2) Uiso 0.50 1 d P . .
O78 O 0.6213(10) -0.0284(6) 1.0196(6) 0.089(3) Uiso 0.50 1 d P . .
O79 O 0.6918(10) -0.1169(7) 0.9783(6) 0.093(4) Uiso 0.50 1 d P . .
C80 C 0.2986(6) 0.0888(4) 0.8125(3) 0.0630(18) Uani 1 1 d . . .
H80A H 0.3570 0.1152 0.7967 0.094 Uiso 1 1 calc R . .
H80B H 0.3061 0.0646 0.8540 0.094 Uiso 1 1 calc R . .
H80C H 0.2315 0.1180 0.8209 0.094 Uiso 1 1 calc R . .
C81 C 0.3006(6) 0.0414(3) 0.7614(3) 0.0607(17) Uani 1 1 d . . .
H81A H 0.3673 0.0109 0.7540 0.073 Uiso 1 1 calc R . .
H81B H 0.2414 0.0148 0.7772 0.073 Uiso 1 1 calc R . .
O82 O 0.2918(3) 0.07551(18) 0.70013(19) 0.0452(9) Uani 1 1 d . . .
C83 C 0.2761(6) 0.0338(3) 0.6515(3) 0.0574(16) Uani 1 1 d . . .
H83A H 0.2120 0.0121 0.6702 0.069 Uiso 1 1 calc R . .
H83B H 0.3370 -0.0011 0.6401 0.069 Uiso 1 1 calc R . .
C84 C 0.2642(6) 0.0734(3) 0.5903(3) 0.0554(15) Uani 1 1 d . . .
H84A H 0.2027 0.1071 0.6014 0.083 Uiso 1 1 calc R . .
H84B H 0.2546 0.0443 0.5571 0.083 Uiso 1 1 calc R . .
H84C H 0.3277 0.0949 0.5719 0.083 Uiso 1 1 calc R . .

loop_
_atom_site_aniso_label
_atom_site_aniso_U_11
_atom_site_aniso_U_22
_atom_site_aniso_U_33
_atom_site_aniso_U_23
_atom_site_aniso_U_13
_atom_site_aniso_U_12
Fe1A 0.0214(3) 0.0196(3) 0.0231(3) -0.0047(2) -0.0054(2) -0.0004(2)
N2A 0.0286(19) 0.0223(17) 0.0238(18) -0.0045(14) -0.0081(15) 0.0009(14)
C3A 0.032(2) 0.026(2) 0.036(2) -0.0069(19) -0.008(2) 0.0036(18)
C4A 0.040(3) 0.028(2) 0.055(3) -0.013(2) -0.003(2) 0.005(2)
C5A 0.057(3) 0.022(2) 0.049(3) -0.010(2) -0.009(3) -0.002(2)
C6A 0.045(3) 0.027(2) 0.037(3) -0.0048(19) -0.012(2) -0.007(2)
C7A 0.029(2) 0.023(2) 0.026(2) -0.0045(16) -0.0078(17) -0.0011(17)
C8A 0.029(2) 0.029(2) 0.035(2) -0.0087(19) -0.0041(19) 0.0044(18)
N9A 0.0240(18) 0.0269(18) 0.0287(19) -0.0037(15) -0.0057(15) -0.0009(14)
N10A 0.0242(19) 0.033(2) 0.033(2) -0.0030(16) -0.0052(16) -0.0025(15)
C11A 0.030(2) 0.042(3) 0.035(3) 0.001(2) -0.005(2) 0.001(2)
C12A 0.029(2) 0.038(3) 0.043(3) -0.006(2) -0.002(2) 0.005(2)
C13A 0.027(3) 0.058(3) 0.050(3) 0.001(3) -0.002(2) -0.002(2)
C14A 0.029(2) 0.022(2) 0.027(2) 0.0014(16) -0.0094(17) -0.0045(17)
N15A 0.0246(18) 0.0238(17) 0.0241(18) -0.0027(14) -0.0052(14) -0.0015(14)
N16A 0.0224(18) 0.0254(18) 0.0276(18) -0.0023(14) -0.0049(14) -0.0002(14)
C17A 0.028(2) 0.033(2) 0.024(2) 0.0027(18) -0.0062(17) -0.0048(18)
C18A 0.036(2) 0.027(2) 0.034(2) 0.0033(18) -0.013(2) -0.0074(19)
C19A 0.026(2) 0.048(3) 0.042(3) -0.002(2) -0.001(2) -0.008(2)
N20A 0.0216(17) 0.0243(18) 0.0300(19) -0.0053(15) -0.0032(15) -0.0017(14)
C21A 0.029(2) 0.032(2) 0.033(2) -0.0120(19) -0.0018(19) -0.0037(18)
C22A 0.051(3) 0.035(3) 0.041(3) -0.014(2) -0.007(2) -0.010(2)
C23A 0.058(3) 0.028(3) 0.050(3) -0.012(2) -0.004(3) -0.011(2)
C24A 0.047(3) 0.023(2) 0.046(3) 0.000(2) -0.004(2) -0.005(2)
C25A 0.028(2) 0.025(2) 0.034(2) -0.0028(18) -0.0020(19) -0.0023(17)
C26A 0.026(2) 0.034(2) 0.031(2) -0.0090(19) -0.0065(18) -0.0054(18)
N27A 0.0249(18) 0.0302(19) 0.0257(18) -0.0040(15) -0.0077(15) -0.0020(15)
N28A 0.0289(19) 0.034(2) 0.0274(19) -0.0020(16) -0.0099(16) -0.0021(16)
C29A 0.028(2) 0.049(3) 0.028(2) -0.006(2) -0.0082(19) -0.003(2)
C30A 0.033(2) 0.046(3) 0.029(2) -0.011(2) -0.009(2) -0.006(2)
C31A 0.048(3) 0.059(3) 0.032(3) 0.002(2) -0.018(2) -0.005(3)
C32A 0.023(2) 0.025(2) 0.032(2) 0.0012(17) -0.0020(18) -0.0003(17)
N33A 0.0246(18) 0.0265(18) 0.0282(19) -0.0028(15) -0.0055(15) -0.0048(14)
N34A 0.033(2) 0.033(2) 0.0269(19) -0.0007(16) -0.0098(16) -0.0063(16)
C35A 0.032(2) 0.042(3) 0.033(2) 0.005(2) -0.012(2) -0.005(2)
C36A 0.030(2) 0.034(2) 0.036(3) 0.007(2) -0.005(2) -0.0006(19)
C37A 0.054(3) 0.059(4) 0.039(3) 0.005(3) -0.023(3) -0.012(3)
Fe1B 0.0366(4) 0.0226(3) 0.0286(3) 0.0027(2) -0.0099(3) -0.0040(3)
N2B 0.044(2) 0.037(2) 0.0251(19) -0.0044(16) -0.0061(17) -0.0137(18)
C3B 0.050(3) 0.041(3) 0.026(2) -0.002(2) -0.006(2) -0.020(2)
C4B 0.059(4) 0.045(3) 0.037(3) -0.001(2) -0.002(3) -0.022(3)
C5B 0.074(4) 0.036(3) 0.044(3) 0.000(2) -0.005(3) -0.016(3)
C6B 0.057(4) 0.039(3) 0.040(3) -0.006(2) -0.007(3) -0.008(3)
C7B 0.047(3) 0.036(3) 0.028(2) -0.006(2) -0.006(2) -0.012(2)
C8B 0.044(3) 0.061(3) 0.021(2) 0.001(2) -0.008(2) -0.023(3)
N9B 0.031(2) 0.055(3) 0.026(2) -0.0042(18) -0.0073(16) -0.0067(19)
N10B 0.029(2) 0.084(4) 0.031(2) -0.007(2) -0.0067(18) -0.001(2)
C11B 0.036(3) 0.120(6) 0.031(3) -0.007(3) -0.008(2) -0.016(4)
C12B 0.050(4) 0.108(6) 0.029(3) -0.007(3) -0.003(3) -0.042(4)
C13B 0.031(3) 0.189(10) 0.046(4) -0.007(5) -0.005(3) -0.015(5)
C14B 0.048(3) 0.044(3) 0.029(2) -0.009(2) -0.006(2) -0.015(2)
N15B 0.060(3) 0.043(3) 0.034(2) 0.0024(19) -0.009(2) -0.027(2)
N16B 0.070(4) 0.063(3) 0.041(3) 0.002(2) -0.012(2) -0.040(3)
C17B 0.074(5) 0.092(5) 0.034(3) -0.015(3) -0.005(3) -0.056(4)
C18B 0.052(3) 0.066(4) 0.038(3) -0.012(3) -0.009(3) -0.022(3)
C19B 0.074(5) 0.130(7) 0.054(4) -0.020(4) 0.001(4) -0.066(5)
N20B 0.0275(19) 0.0274(19) 0.0301(19) 0.0019(15) -0.0078(16) -0.0029(15)
C21B 0.030(2) 0.026(2) 0.033(2) -0.0002(18) -0.0073(19) -0.0013(18)
C22B 0.053(3) 0.028(2) 0.040(3) 0.001(2) -0.015(2) 0.000(2)
C23B 0.063(4) 0.031(3) 0.053(3) 0.008(2) -0.022(3) 0.003(2)
C24B 0.051(3) 0.040(3) 0.040(3) 0.010(2) -0.017(2) -0.005(2)
C25B 0.032(2) 0.031(2) 0.032(2) 0.0047(19) -0.0097(19) -0.0068(19)
C26B 0.029(2) 0.030(2) 0.032(2) 0.0007(18) -0.0072(19) -0.0033(18)
N27B 0.030(2) 0.033(2) 0.029(2) 0.0027(16) -0.0069(16) 0.0022(16)
N28B 0.035(2) 0.046(2) 0.034(2) 0.0059(19) -0.0096(18) 0.0027(19)
C29B 0.031(3) 0.060(3) 0.034(3) 0.003(2) -0.010(2) -0.005(2)
C30B 0.039(3) 0.038(3) 0.033(3) -0.003(2) -0.009(2) -0.008(2)
C31B 0.047(3) 0.082(5) 0.039(3) 0.003(3) -0.016(3) -0.019(3)
C32B 0.027(2) 0.041(3) 0.031(2) 0.000(2) -0.0070(19) -0.005(2)
N33B 0.033(2) 0.031(2) 0.041(2) -0.0076(17) -0.0129(18) 0.0013(16)
N34B 0.038(2) 0.044(3) 0.055(3) -0.019(2) -0.016(2) 0.0016(19)
C35B 0.032(3) 0.067(4) 0.045(3) -0.019(3) -0.005(2) -0.014(3)
C36B 0.045(3) 0.067(4) 0.030(3) 0.006(2) -0.010(2) -0.021(3)
C37B 0.044(3) 0.105(6) 0.060(4) -0.042(4) -0.011(3) -0.012(4)
Fe1C 0.0224(3) 0.0227(3) 0.0244(3) -0.0030(2) -0.0036(2) -0.0016(2)
N2C 0.0282(19) 0.0266(18) 0.0263(18) -0.0027(15) -0.0036(15) -0.0023(15)
C3C 0.026(2) 0.030(2) 0.033(2) -0.0035(18) -0.0032(18) -0.0007(18)
C4C 0.036(3) 0.033(3) 0.053(3) -0.010(2) 0.001(2) 0.004(2)
C5C 0.048(3) 0.028(3) 0.070(4) -0.013(3) -0.001(3) -0.001(2)
C6C 0.043(3) 0.031(3) 0.062(4) -0.008(2) -0.001(3) -0.010(2)
C7C 0.029(2) 0.032(2) 0.035(2) -0.0038(19) -0.0035(19) -0.0071(19)
C8C 0.031(2) 0.035(2) 0.031(2) -0.0032(19) -0.0056(19) -0.0039(19)
N9C 0.033(2) 0.030(2) 0.037(2) 0.0027(16) -0.0130(17) -0.0105(16)
N10C 0.045(3) 0.042(2) 0.044(2) 0.0061(19) -0.021(2) -0.021(2)
C11C 0.031(3) 0.069(4) 0.040(3) 0.001(3) -0.009(2) -0.020(3)
C12C 0.029(3) 0.052(3) 0.047(3) -0.005(2) -0.006(2) -0.008(2)
C13C 0.053(4) 0.104(6) 0.063(4) 0.000(4) -0.008(3) -0.050(4)
C14C 0.028(2) 0.034(2) 0.031(2) -0.0042(19) -0.0062(19) -0.0045(19)
N15C 0.026(2) 0.037(2) 0.031(2) -0.0015(17) -0.0027(16) 0.0028(16)
N16C 0.030(2) 0.051(3) 0.035(2) -0.0044(19) -0.0016(18) 0.0106(19)
C17C 0.028(3) 0.073(4) 0.034(3) -0.002(3) -0.005(2) -0.010(3)
C18C 0.034(3) 0.056(3) 0.043(3) -0.008(2) -0.004(2) -0.017(2)
C19C 0.027(3) 0.108(6) 0.051(4) -0.011(4) -0.002(3) -0.003(3)
N20C 0.035(2) 0.042(2) 0.028(2) -0.0022(17) -0.0057(17) -0.0160(18)
C21C 0.049(3) 0.049(3) 0.026(2) -0.001(2) -0.006(2) -0.019(2)
C22C 0.086(5) 0.049(3) 0.037(3) -0.008(3) -0.015(3) -0.022(3)
C23C 0.104(6) 0.041(3) 0.044(3) -0.003(3) -0.017(3) -0.024(3)
C24C 0.075(4) 0.038(3) 0.045(3) 0.004(2) -0.016(3) -0.019(3)
C25C 0.043(3) 0.041(3) 0.030(2) 0.004(2) -0.009(2) -0.017(2)
C26C 0.043(3) 0.061(3) 0.025(2) 0.001(2) -0.005(2) -0.025(3)
N27C 0.028(2) 0.050(3) 0.030(2) 0.0134(18) -0.0088(16) -0.0062(18)
N28C 0.031(2) 0.081(4) 0.043(3) 0.029(3) -0.010(2) -0.002(2)
C29C 0.036(3) 0.132(7) 0.030(3) 0.027(4) -0.015(2) -0.031(4)
C30C 0.068(4) 0.091(5) 0.033(3) 0.012(3) -0.019(3) -0.042(4)
C31C 0.050(4) 0.188(10) 0.046(4) 0.055(5) -0.026(3) -0.028(5)
C32C 0.039(3) 0.053(3) 0.035(3) 0.001(2) -0.011(2) -0.018(2)
N33C 0.029(2) 0.061(3) 0.031(2) -0.018(2) -0.0021(17) -0.014(2)
N34C 0.036(3) 0.099(4) 0.041(3) -0.035(3) -0.002(2) -0.021(3)
C35C 0.057(4) 0.122(6) 0.030(3) -0.007(4) -0.013(3) -0.037(4)
C36C 0.066(4) 0.086(5) 0.033(3) 0.007(3) -0.021(3) -0.031(4)
C37C 0.094(6) 0.181(10) 0.037(4) -0.021(5) -0.022(4) -0.049(7)
Cl38 0.0534(8) 0.0330(6) 0.0395(7) 0.0017(5) -0.0113(6) -0.0002(5)
O39 0.110(4) 0.055(3) 0.039(2) 0.0052(19) -0.020(2) -0.022(3)
O40 0.040(2) 0.0288(18) 0.058(2) 0.0039(16) -0.0073(17) 0.0002(15)
O41 0.104(4) 0.040(2) 0.064(3) -0.017(2) -0.034(3) 0.024(2)
O42 0.052(3) 0.091(4) 0.081(3) 0.016(3) -0.024(3) -0.013(3)
Cl43 0.0596(9) 0.0378(7) 0.0554(8) -0.0125(6) -0.0175(7) -0.0003(6)
O44 0.106(5) 0.089(4) 0.069(3) -0.025(3) -0.011(3) 0.034(3)
O45 0.109(4) 0.065(3) 0.071(3) 0.001(3) -0.024(3) -0.045(3)
O46 0.073(3) 0.045(2) 0.063(3) -0.003(2) -0.010(2) -0.013(2)
O47 0.065(3) 0.087(4) 0.061(3) -0.002(3) -0.020(2) -0.005(3)
Cl48 0.0408(7) 0.0429(7) 0.0523(8) 0.0039(6) -0.0001(6) 0.0066(6)
O49 0.141(6) 0.157(7) 0.071(4) 0.033(4) -0.045(4) -0.020(5)
O50 0.057(3) 0.046(3) 0.131(5) -0.030(3) -0.037(3) 0.014(2)
O51 0.060(3) 0.036(2) 0.113(4) -0.011(2) 0.025(3) -0.002(2)
O52 0.063(3) 0.064(3) 0.092(4) -0.002(3) 0.022(3) -0.015(2)
Cl53 0.0458(9) 0.0703(11) 0.0826(12) -0.0173(9) -0.0058(8) -0.0089(8)
O54 0.137(9) 0.267(14) 0.47(2) -0.307(17) -0.047(11) 0.068(9)
O55 0.046(3) 0.062(3) 0.176(7) -0.016(4) -0.023(3) -0.001(2)
O56 0.158(8) 0.421(18) 0.182(9) 0.213(11) -0.129(7) -0.201(11)
O57 0.078(4) 0.163(7) 0.088(4) 0.030(4) -0.020(3) 0.012(4)
Cl58A 0.058(2) 0.0302(19) 0.052(2) -0.0082(13) -0.0161(14) -0.0075(14)
Cl58B 0.085(8) 0.033(4) 0.130(9) -0.025(4) -0.038(6) 0.008(4)
Cl63A 0.0622(16) 0.0481(14) 0.0551(15) -0.0172(12) -0.0217(13) 0.0051(12)
Cl63B 0.0545(18) 0.0315(14) 0.076(2) 0.0096(14) -0.0326(17) -0.0081(13)
C68 0.086(6) 0.058(5) 0.117(7) -0.004(5) -0.031(5) 0.003(4)
N69 0.080(5) 0.069(4) 0.086(5) -0.002(4) -0.015(4) -0.010(4)
O70 0.114(5) 0.083(4) 0.099(5) -0.006(3) -0.004(4) -0.041(4)
O71 0.075(4) 0.087(4) 0.077(4) -0.013(3) -0.013(3) 0.015(3)
C72 0.104(6) 0.046(4) 0.066(4) 0.009(3) -0.036(4) -0.026(4)
N73 0.074(4) 0.044(3) 0.059(3) 0.001(2) -0.031(3) -0.007(3)
O74 0.111(5) 0.058(3) 0.072(3) 0.001(3) -0.030(3) 0.002(3)
O75 0.085(4) 0.046(3) 0.067(3) 0.011(2) -0.017(3) -0.004(2)
C80 0.069(4) 0.080(5) 0.046(3) 0.013(3) -0.018(3) -0.031(4)
C81 0.069(4) 0.055(4) 0.057(4) 0.013(3) -0.020(3) -0.007(3)
O82 0.053(2) 0.038(2) 0.046(2) 0.0048(16) -0.0126(18) -0.0123(17)
C83 0.077(5) 0.036(3) 0.061(4) -0.007(3) -0.020(3) -0.004(3)
C84 0.068(4) 0.050(3) 0.048(3) -0.005(3) -0.012(3) -0.008(3)

loop_
_atom_type_symbol
_atom_type_description
_atom_type_scat_dispersion_real
_atom_type_scat_dispersion_imag
_atom_type_scat_source
C C 0.0033 0.0016 'International Tables Vol C Tables 4.2.6.8 and 6.1.1.4'
H H 0.0000 0.0000 'International Tables Vol C Tables 4.2.6.8 and 6.1.1.4'
N N 0.0061 0.0033 'International Tables Vol C Tables 4.2.6.8 and 6.1.1.4'
O O 0.0106 0.0060 'International Tables Vol C Tables 4.2.6.8 and 6.1.1.4'
Fe Fe 0.3463 0.8444 'International Tables Vol C Tables 4.2.6.8 and 6.1.1.4'
Cl Cl 0.1484 0.1585 'International Tables Vol C Tables 4.2.6.8 and 6.1.1.4'

loop_
_geom_angle_atom_site_label_1
_geom_angle_atom_site_label_2
_geom_angle_atom_site_label_3
_geom_angle
N20A Fe1A N2A 177.94(15)
N20A Fe1A N33A 78.85(15)
N2A Fe1A N33A 101.64(15)
N20A Fe1A N27A 78.93(15)
N2A Fe1A N27A 100.59(15)
N33A Fe1A N27A 157.76(15)
N20A Fe1A N9A 99.01(15)
N2A Fe1A N9A 79.00(15)
N33A Fe1A N9A 91.41(15)
N27A Fe1A N9A 93.09(15)
N20A Fe1A N15A 103.22(15)
N2A Fe1A N15A 78.78(15)
N33A Fe1A N15A 92.28(15)
N27A Fe1A N15A 91.73(15)
N9A Fe1A N15A 157.76(15)
C7A N2A C3A 120.1(4)
C7A N2A Fe1A 120.2(3)
C3A N2A Fe1A 119.6(3)
N2A C3A C4A 121.3(5)
N2A C3A C8A 110.8(4)
C4A C3A C8A 128.0(5)
C5A C4A C3A 118.2(5)
C5A C4A H4A 120.9
C3A C4A H4A 120.9
C4A C5A C6A 120.8(5)
C4A C5A H5A 119.6
C6A C5A H5A 119.6
C5A C6A C7A 118.5(5)
C5A C6A H6A 120.7
C7A C6A H6A 120.7
N2A C7A C6A 121.0(4)
N2A C7A C14A 110.6(4)
C6A C7A C14A 128.4(4)
N9A C8A C12A 110.6(4)
N9A C8A C3A 114.1(4)
C12A C8A C3A 135.3(4)
C8A N9A N10A 105.2(4)
C8A N9A Fe1A 116.4(3)
N10A N9A Fe1A 138.3(3)
N9A N10A C11A 111.6(4)
N9A N10A H10A 124.2
C11A N10A H10A 124.2
N10A C11A C12A 106.9(4)
N10A C11A C13A 122.2(5)
C12A C11A C13A 130.9(5)
C11A C12A C8A 105.7(4)
C11A C12A H12A 127.2
C8A C12A H12A 127.2
C11A C13A H13A 109.5
C11A C13A H13B 109.5
H13A C13A H13B 109.5
C11A C13A H13C 109.5
H13A C13A H13C 109.5
H13B C13A H13C 109.5
N15A C14A C18A 110.9(4)
N15A C14A C7A 113.9(4)
C18A C14A C7A 135.1(4)
N16A N15A C14A 105.1(3)
N16A N15A Fe1A 138.4(3)
C14A N15A Fe1A 116.4(3)
N15A N16A C17A 111.9(4)
N15A N16A H16A 124.1
C17A N16A H16A 124.1
N16A C17A C18A 106.9(4)
N16A C17A C19A 122.2(4)
C18A C17A C19A 130.9(4)
C17A C18A C14A 105.2(4)
C17A C18A H18A 127.4
C14A C18A H18A 127.4
C17A C19A H19A 109.5
C17A C19A H19B 109.5
H19A C19A H19B 109.5
C17A C19A H19C 109.5
H19A C19A H19C 109.5
H19B C19A H19C 109.5
C25A N20A C21A 120.7(4)
C25A N20A Fe1A 119.6(3)
C21A N20A Fe1A 119.7(3)
N20A C21A C22A 120.8(5)
N20A C21A C26A 110.9(4)
C22A C21A C26A 128.3(4)
C23A C22A C21A 118.8(5)
C23A C22A H22A 120.6
C21A C22A H22A 120.6
C22A C23A C24A 120.1(5)
C22A C23A H23A 119.9
C24A C23A H23A 119.9
C25A C24A C23A 118.8(5)
C25A C24A H24A 120.6
C23A C24A H24A 120.6
N20A C25A C24A 120.7(4)
N20A C25A C32A 110.9(4)
C24A C25A C32A 128.4(5)
N27A C26A C30A 110.2(4)
N27A C26A C21A 113.6(4)
C30A C26A C21A 136.1(4)
N28A N27A C26A 105.4(4)
N28A N27A Fe1A 137.8(3)
C26A N27A Fe1A 116.8(3)
C29A N28A N27A 111.8(4)
C29A N28A H28A 124.1
N27A N28A H28A 124.1
N28A C29A C30A 107.2(4)
N28A C29A C31A 120.8(5)
C30A C29A C31A 132.0(5)
C29A C30A C26A 105.4(4)
C29A C30A H30A 127.3
C26A C30A H30A 127.3
C29A C31A H31A 109.5
C29A C31A H31B 109.5
H31A C31A H31B 109.5
C29A C31A H31C 109.5
H31A C31A H31C 109.5
H31B C31A H31C 109.5
N33A C32A C36A 110.2(4)
N33A C32A C25A 114.1(4)
C36A C32A C25A 135.7(4)
N34A N33A C32A 105.8(4)
N34A N33A Fe1A 137.6(3)
C32A N33A Fe1A 116.6(3)
N33A N34A C35A 111.8(4)
N33A N34A H34A 124.1
C35A N34A H34A 124.1
N34A C35A C36A 106.8(4)
N34A C35A C37A 120.9(5)
C36A C35A C37A 132.3(5)
C35A C36A C32A 105.5(4)
C35A C36A H36A 127.3
C32A C36A H36A 127.3
C35A C37A H37A 109.5
C35A C37A H37B 109.5
H37A C37A H37B 109.5
C35A C37A H37C 109.5
H37A C37A H37C 109.5
H37B C37A H37C 109.5
N20B Fe1B N2B 171.23(17)
N20B Fe1B N33B 77.43(16)
N2B Fe1B N33B 104.47(16)
N20B Fe1B N15B 111.43(17)
N2B Fe1B N15B 77.18(17)
N33B Fe1B N15B 92.53(17)
N20B Fe1B N9B 94.28(17)
N2B Fe1B N9B 77.21(18)
N33B Fe1B N9B 90.71(16)
N15B Fe1B N9B 154.18(18)
N20B Fe1B N27B 77.08(15)
N2B Fe1B N27B 101.18(15)
N33B Fe1B N27B 154.33(16)
N15B Fe1B N27B 93.97(17)
N9B Fe1B N27B 94.11(16)
C3B N2B C7B 121.3(5)
C3B N2B Fe1B 119.4(4)
C7B N2B Fe1B 119.3(3)
N2B C3B C4B 121.0(5)
N2B C3B C8B 111.9(5)
C4B C3B C8B 127.2(5)
C5B C4B C3B 118.1(5)
C5B C4B H4B 121.0
C3B C4B H4B 121.0
C4B C5B C6B 121.1(5)
C4B C5B H5B 119.5
C6B C5B H5B 119.5
C5B C6B C7B 118.0(6)
C5B C6B H6B 121.0
C7B C6B H6B 121.0
N2B C7B C6B 120.6(5)
N2B C7B C14B 111.8(5)
C6B C7B C14B 127.5(5)
N9B C8B C12B 108.8(6)
N9B C8B C3B 115.2(4)
C12B C8B C3B 136.1(6)
C8B N9B N10B 106.2(4)
C8B N9B Fe1B 116.3(4)
N10B N9B Fe1B 137.4(4)
C11B N10B N9B 111.6(6)
C11B N10B H10B 124.2
N9B N10B H10B 124.2
N10B C11B C12B 107.2(5)
N10B C11B C13B 121.2(8)
C12B C11B C13B 131.6(7)
C11B C12B C8B 106.2(6)
C11B C12B H12B 126.9
C8B C12B H12B 126.9
C11B C13B H13D 109.5
C11B C13B H13E 109.5
H13D C13B H13E 109.5
C11B C13B H13F 109.5
H13D C13B H13F 109.5
H13E C13B H13F 109.5
N15B C14B C18B 111.0(5)
N15B C14B C7B 114.8(5)
C18B C14B C7B 134.2(6)
C14B N15B N16B 105.8(5)
C14B N15B Fe1B 116.8(3)
N16B N15B Fe1B 137.4(4)
N15B N16B C17B 111.2(5)
N15B N16B H16B 124.4
C17B N16B H16B 124.4
N16B C17B C18B 107.6(6)
N16B C17B C19B 122.6(7)
C18B C17B C19B 129.8(8)
C17B C18B C14B 104.4(6)
C17B C18B H18B 127.8
C14B C18B H18B 127.8
C17B C19B H19D 109.5
C17B C19B H19E 109.5
H19D C19B H19E 109.5
C17B C19B H19F 109.5
H19D C19B H19F 109.5
H19E C19B H19F 109.5
C25B N20B C21B 120.5(4)
C25B N20B Fe1B 119.1(3)
C21B N20B Fe1B 119.8(3)
N20B C21B C22B 121.5(4)
N20B C21B C26B 111.5(4)
C22B C21B C26B 126.9(4)
C23B C22B C21B 117.9(5)
C23B C22B H22B 121.1
C21B C22B H22B 121.1
C24B C23B C22B 120.8(5)
C24B C23B H23B 119.6
C22B C23B H23B 119.6
C23B C24B C25B 119.2(5)
C23B C24B H24B 120.4
C25B C24B H24B 120.4
N20B C25B C24B 120.2(4)
N20B C25B C32B 111.8(4)
C24B C25B C32B 128.1(5)
N27B C26B C30B 111.0(4)
N27B C26B C21B 115.0(4)
C30B C26B C21B 134.1(4)
N28B N27B C26B 104.9(4)
N28B N27B Fe1B 138.8(3)
C26B N27B Fe1B 116.3(3)
N27B N28B C29B 112.3(4)
N27B N28B H28B 123.9
C29B N28B H28B 123.9
N28B C29B C30B 106.8(4)
N28B C29B C31B 121.7(5)
C30B C29B C31B 131.5(6)
C29B C30B C26B 105.0(5)
C29B C30B H30B 127.5
C26B C30B H30B 127.5
C29B C31B H31D 109.5
C29B C31B H31E 109.5
H31D C31B H31E 109.5
C29B C31B H31F 109.5
H31D C31B H31F 109.5
H31E C31B H31F 109.5
N33B C32B C36B 109.2(5)
N33B C32B C25B 114.6(4)
C36B C32B C25B 136.2(5)
N34B N33B C32B 106.3(4)
N34B N33B Fe1B 137.1(4)
C32B N33B Fe1B 116.5(3)
N33B N34B C35B 111.3(5)
N33B N34B H34B 124.4
C35B N34B H34B 124.4
N34B C35B C36B 107.5(5)
N34B C35B C37B 121.9(6)
C36B C35B C37B 130.6(6)
C35B C36B C32B 105.7(5)
C35B C36B H36B 127.1
C32B C36B H36B 127.1
C35B C37B H37D 109.5
C35B C37B H37E 109.5
H37D C37B H37E 109.5
C35B C37B H37F 109.5
H37D C37B H37F 109.5
H37E C37B H37F 109.5
N2C Fe1C N20C 178.05(16)
N2C Fe1C N27C 103.27(16)
N20C Fe1C N27C 75.74(17)
N2C Fe1C N15C 75.90(15)
N20C Fe1C N15C 102.38(16)
N27C Fe1C N15C 91.55(16)
N2C Fe1C N33C 105.32(16)
N20C Fe1C N33C 75.69(17)
N27C Fe1C N33C 151.40(18)
N15C Fe1C N33C 95.65(16)
N2C Fe1C N9C 75.87(15)
N20C Fe1C N9C 105.86(15)
N27C Fe1C N9C 96.00(15)
N15C Fe1C N9C 151.75(16)
N33C Fe1C N9C 90.63(16)
C7C N2C C3C 120.2(4)
C7C N2C Fe1C 120.0(3)
C3C N2C Fe1C 119.8(3)
N2C C3C C4C 121.2(4)
N2C C3C C8C 111.8(4)
C4C C3C C8C 127.0(4)
C5C C4C C3C 118.5(5)
C5C C4C H4C 120.7
C3C C4C H4C 120.7
C6C C5C C4C 120.6(5)
C6C C5C H5C 119.7
C4C C5C H5C 119.7
C5C C6C C7C 118.6(5)
C5C C6C H6C 120.7
C7C C6C H6C 120.7
N2C C7C C6C 120.9(5)
N2C C7C C14C 112.2(4)
C6C C7C C14C 126.9(4)
N9C C8C C12C 110.9(4)
N9C C8C C3C 116.1(4)
C12C C8C C3C 133.0(5)
C8C N9C N10C 105.0(4)
C8C N9C Fe1C 116.4(3)
N10C N9C Fe1C 138.6(3)
C11C N10C N9C 111.2(4)
C11C N10C H10C 124.4
N9C N10C H10C 124.4
N10C C11C C12C 107.7(4)
N10C C11C C13C 120.8(6)
C12C C11C C13C 131.5(6)
C11C C12C C8C 105.2(5)
C11C C12C H12C 127.4
C8C C12C H12C 127.4
C11C C13C H13G 109.5
C11C C13C H13H 109.5
H13G C13C H13H 109.5
C11C C13C H13I 109.5
H13G C13C H13I 109.5
H13H C13C H13I 109.5
N15C C14C C18C 110.8(4)
N15C C14C C7C 115.9(4)
C18C C14C C7C 133.2(5)
C14C N15C N16C 104.7(4)
C14C N15C Fe1C 116.0(3)
N16C N15C Fe1C 139.1(3)
N15C N16C C17C 112.2(5)
N15C N16C H16C 123.9
C17C N16C H16C 123.9
N16C C17C C18C 107.0(5)
N16C C17C C19C 122.3(6)
C18C C17C C19C 130.7(6)
C17C C18C C14C 105.3(5)
C17C C18C H18C 127.4
C14C C18C H18C 127.4
C17C C19C H19G 109.5
C17C C19C H19H 109.5
H19G C19C H19H 109.5
C17C C19C H19I 109.5
H19G C19C H19I 109.5
H19H C19C H19I 109.5
C25C N20C C21C 120.1(5)
C25C N20C Fe1C 119.9(3)
C21C N20C Fe1C 120.0(4)
N20C C21C C22C 121.4(5)
N20C C21C C26C 112.2(5)
C22C C21C C26C 126.3(5)
C23C C22C C21C 118.9(5)
C23C C22C H22C 120.5
C21C C22C H22C 120.5
C22C C23C C24C 119.7(6)
C22C C23C H23C 120.2
C24C C23C H23C 120.2
C25C C24C C23C 118.1(6)
C25C C24C H24C 121.0
C23C C24C H24C 121.0
N20C C25C C24C 121.8(5)
N20C C25C C32C 112.5(5)
C24C C25C C32C 125.7(5)
N27C C26C C30C 111.7(6)
N27C C26C C21C 115.4(4)
C30C C26C C21C 132.9(6)
C26C N27C N28C 104.2(5)
C26C N27C Fe1C 116.6(3)
N28C N27C Fe1C 139.2(4)
N27C N28C C29C 112.0(6)
N27C N28C H28C 124.0
C29C N28C H28C 124.0
N28C C29C C30C 107.9(5)
N28C C29C C31C 120.4(8)
C30C C29C C31C 131.7(8)
C29C C30C C26C 104.2(6)
C29C C30C H30C 127.9
C26C C30C H30C 127.9
C29C C31C H31G 109.5
C29C C31C H31H 109.5
H31G C31C H31H 109.5
C29C C31C H31I 109.5
H31G C31C H31I 109.5
H31H C31C H31I 109.5
N33C C32C C36C 111.4(5)
N33C C32C C25C 115.3(5)
C36C C32C C25C 133.3(6)
C32C N33C N34C 103.8(5)
C32C N33C Fe1C 116.6(3)
N34C N33C Fe1C 139.5(4)
N33C N34C C35C 112.3(6)
N33C N34C H34C 123.9
C35C N34C H34C 123.9
C36C C35C N34C 107.0(5)
C36C C35C C37C 132.6(8)
N34C C35C C37C 120.3(8)
C35C C36C C32C 105.5(7)
C35C C36C H36C 127.2
C32C C36C H36C 127.2
C35C C37C H37G 109.5
C35C C37C H37H 109.5
H37G C37C H37H 109.5
C35C C37C H37I 109.5
H37G C37C H37I 109.5
H37H C37C H37I 109.5
O41 Cl38 O42 110.7(3)
O41 Cl38 O39 110.6(3)
O42 Cl38 O39 110.1(3)
O41 Cl38 O40 107.8(3)
O42 Cl38 O40 108.7(3)
O39 Cl38 O40 108.8(3)
O44 Cl43 O45 112.7(4)
O44 Cl43 O47 109.8(4)
O45 Cl43 O47 108.9(3)
O44 Cl43 O46 109.1(3)
O45 Cl43 O46 108.6(3)
O47 Cl43 O46 107.6(3)
O52 Cl48 O49 112.2(4)
O52 Cl48 O51 109.8(3)
O49 Cl48 O51 110.0(4)
O52 Cl48 O50 108.8(4)
O49 Cl48 O50 108.5(4)
O51 Cl48 O50 107.4(3)
O56 Cl53 O54 120.2(10)
O56 Cl53 O55 111.3(6)
O54 Cl53 O55 108.8(6)
O56 Cl53 O57 104.9(5)
O54 Cl53 O57 103.4(8)
O55 Cl53 O57 107.1(4)
O62A Cl58A O59A 111.5(7)
O62A Cl58A O61A 109.7(6)
O59A Cl58A O61A 106.1(6)
O62A Cl58A O60A 114.3(7)
O59A Cl58A O60A 106.6(6)
O61A Cl58A O60A 108.2(7)
O60B Cl58B O61B 119.8(12)
O60B Cl58B O62B 109.3(14)
O61B Cl58B O62B 110.3(13)
O60B Cl58B O59B 105.4(12)
O61B Cl58B O59B 105.7(12)
O62B Cl58B O59B 105.1(13)
O66A Cl63A O64A 129.6(5)
O66A Cl63A O67A 94.1(6)
O64A Cl63A O67A 107.7(5)
O66A Cl63A O65A 103.0(5)
O64A Cl63A O65A 109.4(5)
O67A Cl63A O65A 111.9(5)
O64B Cl63B O66B 136.6(8)
O64B Cl63B O65B 99.6(6)
O66B Cl63B O65B 107.8(7)
O64B Cl63B O67B 91.3(7)
O66B Cl63B O67B 105.7(8)
O65B Cl63B O67B 115.5(8)
N69 C68 H68A 109.5
N69 C68 H68B 109.5
H68A C68 H68B 109.5
N69 C68 H68C 109.5
H68A C68 H68C 109.5
H68B C68 H68C 109.5
O70 N69 O71 126.3(8)
O70 N69 C68 116.6(8)
O71 N69 C68 117.1(7)
N73 C72 H72D 109.5
N73 C72 H72E 109.5
H72D C72 H72E 109.5
N73 C72 H72F 109.5
H72D C72 H72F 109.5
H72E C72 H72F 109.5
O74 N73 O75 123.9(6)
O74 N73 C72 117.9(6)
O75 N73 C72 118.1(6)
N77 C76 H76A 109.5
N77 C76 H76B 109.5
H76A C76 H76B 109.5
N77 C76 H76C 109.5
H76A C76 H76C 109.5
H76B C76 H76C 109.5
O78 N77 O79 128.1(13)
O78 N77 C76 117.7(11)
O79 N77 C76 113.8(11)
C81 C80 H80A 109.5
C81 C80 H80B 109.5
H80A C80 H80B 109.5
C81 C80 H80C 109.5
H80A C80 H80C 109.5
H80B C80 H80C 109.5
O82 C81 C80 110.4(5)
O82 C81 H81A 109.6
C80 C81 H81A 109.6
O82 C81 H81B 109.6
C80 C81 H81B 109.6
H81A C81 H81B 108.1
C81 O82 C83 113.5(5)
O82 C83 C84 110.1(5)
O82 C83 H83A 109.6
C84 C83 H83A 109.6
O82 C83 H83B 109.6
C84 C83 H83B 109.6
H83A C83 H83B 108.1
C83 C84 H84A 109.5
C83 C84 H84B 109.5
H84A C84 H84B 109.5
C83 C84 H84C 109.5
H84A C84 H84C 109.5
H84B C84 H84C 109.5

loop_
_geom_bond_atom_site_label_1
_geom_bond_atom_site_label_2
_geom_bond_distance
Fe1A N20A 1.932(4)
Fe1A N2A 1.935(3)
Fe1A N33A 1.971(4)
Fe1A N27A 1.976(4)
Fe1A N9A 1.983(4)
Fe1A N15A 1.990(4)
N2A C7A 1.350(6)
N2A C3A 1.355(6)
C3A C4A 1.387(7)
C3A C8A 1.463(7)
C4A C5A 1.381(8)
C4A H4A 0.9500
C5A C6A 1.382(8)
C5A H5A 0.9500
C6A C7A 1.390(6)
C6A H6A 0.9500
C7A C14A 1.470(6)
C8A N9A 1.345(6)
C8A C12A 1.400(7)
N9A N10A 1.356(5)
N10A C11A 1.360(6)
N10A H10A 0.8800
C11A C12A 1.372(7)
C11A C13A 1.489(7)
C12A H12A 0.9500
C13A H13A 0.9800
C13A H13B 0.9800
C13A H13C 0.9800
C14A N15A 1.347(5)
C14A C18A 1.395(6)
N15A N16A 1.347(5)
N16A C17A 1.356(6)
N16A H16A 0.8800
C17A C18A 1.379(7)
C17A C19A 1.495(6)
C18A H18A 0.9500
C19A H19A 0.9800
C19A H19B 0.9800
C19A H19C 0.9800
N20A C25A 1.353(6)
N20A C21A 1.357(6)
C21A C22A 1.392(7)
C21A C26A 1.458(7)
C22A C23A 1.382(8)
C22A H22A 0.9500
C23A C24A 1.399(8)
C23A H23A 0.9500
C24A C25A 1.386(6)
C24A H24A 0.9500
C25A C32A 1.448(7)
C26A N27A 1.352(6)
C26A C30A 1.397(7)
N27A N28A 1.352(5)
N28A C29A 1.346(6)
N28A H28A 0.8800
C29A C30A 1.380(7)
C29A C31A 1.511(7)
C30A H30A 0.9500
C31A H31A 0.9800
C31A H31B 0.9800
C31A H31C 0.9800
C32A N33A 1.346(6)
C32A C36A 1.401(7)
N33A N34A 1.345(5)
N34A C35A 1.355(6)
N34A H34A 0.8800
C35A C36A 1.381(7)
C35A C37A 1.498(7)
C36A H36A 0.9500
C37A H37A 0.9800
C37A H37B 0.9800
C37A H37C 0.9800
Fe1B N20B 2.000(4)
Fe1B N2B 2.009(4)
Fe1B N33B 2.026(4)
Fe1B N15B 2.037(5)
Fe1B N9B 2.040(4)
Fe1B N27B 2.050(4)
N2B C3B 1.343(6)
N2B C7B 1.347(7)
C3B C4B 1.394(8)
C3B C8B 1.455(8)
C4B C5B 1.380(9)
C4B H4B 0.9500
C5B C6B 1.393(8)
C5B H5B 0.9500
C6B C7B 1.396(8)
C6B H6B 0.9500
C7B C14B 1.459(7)
C8B N9B 1.344(7)
C8B C12B 1.422(8)
N9B N10B 1.350(6)
N10B C11B 1.350(8)
N10B H10B 0.8800
C11B C12B 1.359(11)
C11B C13B 1.508(9)
C12B H12B 0.9500
C13B H13D 0.9800
C13B H13E 0.9800
C13B H13F 0.9800
C14B N15B 1.342(7)
C14B C18B 1.400(8)
N15B N16B 1.347(6)
N16B C17B 1.354(10)
N16B H16B 0.8800
C17B C18B 1.386(9)
C17B C19B 1.506(9)
C18B H18B 0.9500
C19B H19D 0.9800
C19B H19E 0.9800
C19B H19F 0.9800
N20B C25B 1.348(6)
N20B C21B 1.349(6)
C21B C22B 1.390(7)
C21B C26B 1.458(7)
C22B C23B 1.381(8)
C22B H22B 0.9500
C23B C24B 1.372(8)
C23B H23B 0.9500
C24B C25B 1.396(7)
C24B H24B 0.9500
C25B C32B 1.454(7)
C26B N27B 1.347(6)
C26B C30B 1.408(7)
N27B N28B 1.347(6)
N28B C29B 1.360(7)
N28B H28B 0.8800
C29B C30B 1.378(7)
C29B C31B 1.491(7)
C30B H30B 0.9500
C31B H31D 0.9800
C31B H31E 0.9800
C31B H31F 0.9800
C32B N33B 1.353(6)
C32B C36B 1.398(7)
N33B N34B 1.339(6)
N34B C35B 1.344(8)
N34B H34B 0.8800
C35B C36B 1.371(9)
C35B C37B 1.508(8)
C36B H36B 0.9500
C37B H37D 0.9800
C37B H37E 0.9800
C37B H37F 0.9800
Fe1C N2C 2.051(4)
Fe1C N20C 2.058(4)
Fe1C N27C 2.096(4)
Fe1C N15C 2.097(4)
Fe1C N33C 2.098(5)
Fe1C N9C 2.100(4)
N2C C7C 1.346(6)
N2C C3C 1.354(6)
C3C C4C 1.387(7)
C3C C8C 1.463(7)
C4C C5C 1.383(8)
C4C H4C 0.9500
C5C C6C 1.378(8)
C5C H5C 0.9500
C6C C7C 1.400(7)
C6C H6C 0.9500
C7C C14C 1.452(7)
C8C N9C 1.334(6)
C8C C12C 1.404(7)
N9C N10C 1.361(6)
N10C C11C 1.351(8)
N10C H10C 0.8800
C11C C12C 1.358(8)
C11C C13C 1.507(7)
C12C H12C 0.9500
C13C H13G 0.9800
C13C H13H 0.9800
C13C H13I 0.9800
C14C N15C 1.352(6)
C14C C18C 1.405(7)
N15C N16C 1.353(6)
N16C C17C 1.357(7)
N16C H16C 0.8800
C17C C18C 1.375(8)
C17C C19C 1.493(7)
C18C H18C 0.9500
C19C H19G 0.9800
C19C H19H 0.9800
C19C H19I 0.9800
N20C C25C 1.344(7)
N20C C21C 1.344(6)
C21C C22C 1.389(8)
C21C C26C 1.462(8)
C22C C23C 1.387(9)
C22C H22C 0.9500
C23C C24C 1.401(8)
C23C H23C 0.9500
C24C C25C 1.392(8)
C24C H24C 0.9500
C25C C32C 1.459(7)
C26C N27C 1.350(7)
C26C C30C 1.407(7)
N27C N28C 1.353(6)
N28C C29C 1.354(9)
N28C H28C 0.8800
C29C C30C 1.368(11)
C29C C31C 1.516(8)
C30C H30C 0.9500
C31C H31G 0.9800
C31C H31H 0.9800
C31C H31I 0.9800
C32C N33C 1.349(7)
C32C C36C 1.407(8)
N33C N34C 1.359(6)
N34C C35C 1.365(10)
N34C H34C 0.8800
C35C C36C 1.355(10)
C35C C37C 1.502(8)
C36C H36C 0.9500
C37C H37G 0.9800
C37C H37H 0.9800
C37C H37I 0.9800
Cl38 O41 1.423(4)
Cl38 O42 1.431(5)
Cl38 O39 1.433(4)
Cl38 O40 1.451(4)
Cl43 O44 1.410(5)
Cl43 O45 1.412(5)
Cl43 O47 1.438(5)
Cl43 O46 1.473(5)
Cl48 O52 1.407(5)
Cl48 O49 1.407(6)
Cl48 O51 1.437(5)
Cl48 O50 1.437(5)
Cl53 O56 1.347(8)
Cl53 O54 1.381(10)
Cl53 O55 1.394(5)
Cl53 O57 1.451(7)
Cl58A O62A 1.379(10)
Cl58A O59A 1.416(10)
Cl58A O61A 1.420(9)
Cl58A O60A 1.428(10)
Cl58B O60B 1.376(14)
Cl58B O61B 1.383(14)
Cl58B O62B 1.410(16)
Cl58B O59B 1.426(15)
Cl63A O66A 1.276(8)
Cl63A O64A 1.419(7)
Cl63A O67A 1.425(9)
Cl63A O65A 1.428(7)
Cl63B O64B 1.278(9)
Cl63B O66B 1.367(10)
Cl63B O65B 1.423(9)
Cl63B O67B 1.439(11)
C68 N69 1.401(10)
C68 H68A 0.9800
C68 H68B 0.9800
C68 H68C 0.9800
N69 O70 1.243(9)
N69 O71 1.271(9)
C72 N73 1.471(8)
C72 H72D 0.9800
C72 H72E 0.9800
C72 H72F 0.9800
N73 O74 1.234(7)
N73 O75 1.238(7)
C76 N77 1.454(13)
C76 H76A 0.9800
C76 H76B 0.9800
C76 H76C 0.9800
N77 O78 1.126(14)
N77 O79 1.158(15)
C80 C81 1.476(10)
C80 H80A 0.9800
C80 H80B 0.9800
C80 H80C 0.9800
C81 O82 1.427(7)
C81 H81A 0.9900
C81 H81B 0.9900
O82 C83 1.433(7)
C83 C84 1.487(9)
C83 H83A 0.9900
C83 H83B 0.9900
C84 H84A 0.9800
C84 H84B 0.9800
C84 H84C 0.9800

loop_
_geom_hbond_atom_site_label_D
_geom_hbond_atom_site_label_H
_geom_hbond_atom_site_label_A
_geom_hbond_distance_DH
_geom_hbond_distance_HA
_geom_hbond_distance_DA
_geom_hbond_angle_DHA
_geom_hbond_site_symmetry_A
N10A H10A O46 0.88 1.98 2.847(6) 166.8 .
N16A H16A O40 0.88 1.95 2.817(5) 166.4 .
N28A H28A O50 0.88 1.87 2.752(6) 176.0 .
N34A H34A O66A 0.88 2.02 2.817(9) 150.8 .
N10B H10B O57 0.88 2.08 2.868(8) 148.6 .
N16B H16B O51 0.88 2.27 3.002(8) 141.2 2_666
N28B H28B O75 0.88 2.03 2.902(6) 173.9 .
N34B H34B O60A 0.88 2.00 2.868(10) 167.8 .
N34B H34B O60B 0.88 2.05 2.881(15) 157.6 .
N10C H10C O82 0.88 1.89 2.763(6) 169.3 .
N16C H16C O71 0.88 2.25 3.029(7) 147.2 .
N28C H28C O64B 0.88 2.08 2.918(11) 159.8 .
N34C H34C O54 0.88 1.89 2.754(10) 166.6 .
